data_4029177
loop_
_publ_author_name
'Son, Se-Mi'
'Lee, Hyeon-Kyu'

_publ_section_title
;
 Dynamic Kinetic Resolution Based Asymmetric Transfer Hydrogenation of
 \a-Alkoxy-\b-Ketophosphonates. Diastereo- and Enantioselective Synthesis
 of Monoprotected 1,2-Dihydroxyphosphonates.
;
_journal_issue 6
_journal_name_full 'The Journal of organic chemistry'
_journal_page_first 2666
_journal_page_last 2681
_journal_paper_doi 10.1021/jo500148j
_journal_volume 79
_journal_year 2014
_chemical_formula_sum 'C21 H27 O7 P'
_chemical_formula_weight 422.40
_chemical_name_systematic
; 
 ? 
;
_space_group_IT_number 19
_symmetry_cell_setting orthorhombic
_symmetry_space_group_name_Hall 'P 2ac 2ab'
_symmetry_space_group_name_H-M 'P 21 21 21'
_atom_sites_solution_hydrogens geom
_atom_sites_solution_primary direct
_atom_sites_solution_secondary difmap
_audit_creation_method SHELXL-97
_cell_angle_alpha 90.00
_cell_angle_beta 90.00
_cell_angle_gamma 90.00
_cell_formula_units_Z 4
_cell_length_a 5.9223(2)
_cell_length_b 7.4335(2)
_cell_length_c 46.204(1)
_cell_measurement_reflns_used 6924
_cell_measurement_temperature 100(1)
_cell_measurement_theta_max 22.11
_cell_measurement_theta_min 2.64
_cell_volume 2034.06(10)
_computing_cell_refinement 'Bruker SAINT'
_computing_data_collection 'Bruker APEX2'
_computing_data_reduction 'Bruker SAINT'
_computing_molecular_graphics 'Bruker SHELXTL'
_computing_publication_material 'Bruker SHELXTL'
_computing_structure_refinement 'SHELXL-97 (Sheldrick, 2008)'
_computing_structure_solution 'SHELXS-97 (Sheldrick, 2008)'
_diffrn_ambient_temperature 100(1)
_diffrn_measured_fraction_theta_full 0.836
_diffrn_measured_fraction_theta_max 0.836
_diffrn_measurement_device_type 'Bruker APEX-II CCD'
_diffrn_measurement_method '\f and \w scans'
_diffrn_radiation_monochromator graphite
_diffrn_radiation_source 'fine-focus sealed tube'
_diffrn_radiation_type MoK\a
_diffrn_radiation_wavelength 0.71073
_diffrn_reflns_av_R_equivalents 0.0394
_diffrn_reflns_av_sigmaI/netI 0.0691
_diffrn_reflns_limit_h_max 7
_diffrn_reflns_limit_h_min -7
_diffrn_reflns_limit_k_max 9
_diffrn_reflns_limit_k_min -7
_diffrn_reflns_limit_l_max 59
_diffrn_reflns_limit_l_min -57
_diffrn_reflns_number 20163
_diffrn_reflns_theta_full 28.32
_diffrn_reflns_theta_max 28.32
_diffrn_reflns_theta_min 0.88
_exptl_absorpt_coefficient_mu 0.176
_exptl_absorpt_correction_T_max 0.9965
_exptl_absorpt_correction_T_min 0.9329
_exptl_absorpt_correction_type multi-scan
_exptl_absorpt_process_details 'Bruker SADABS'
_exptl_crystal_colour silver
_exptl_crystal_density_diffrn 1.379
_exptl_crystal_density_meas ?
_exptl_crystal_density_method 'not measured'
_exptl_crystal_description Block
_exptl_crystal_F_000 896
_exptl_crystal_size_max 0.40
_exptl_crystal_size_mid 0.20
_exptl_crystal_size_min 0.02
_refine_diff_density_max 0.312
_refine_diff_density_min -0.416
_refine_diff_density_rms 0.069
_refine_ls_abs_structure_details 'Flack H D (1983), Acta Cryst. A39, 876-881'
_refine_ls_abs_structure_Flack 0.12(15)
_refine_ls_extinction_method none
_refine_ls_goodness_of_fit_ref 1.112
_refine_ls_hydrogen_treatment refxyz
_refine_ls_matrix_type full
_refine_ls_number_parameters 262
_refine_ls_number_reflns 3709
_refine_ls_number_restraints 0
_refine_ls_restrained_S_all 1.112
_refine_ls_R_factor_all 0.0784
_refine_ls_R_factor_gt 0.0563
_refine_ls_shift/su_max 0.000
_refine_ls_shift/su_mean 0.000
_refine_ls_structure_factor_coef Fsqd
_refine_ls_weighting_details 'calc w=1/[\s^2^(Fo^2^)+(0.0317P)^2^+1.2136P] where P=(Fo^2^+2Fc^2^)/3'
_refine_ls_weighting_scheme calc
_refine_ls_wR_factor_gt 0.0950
_refine_ls_wR_factor_ref 0.1028
_reflns_number_gt 2956
_reflns_number_total 3709
_reflns_threshold_expression >2sigma(I)
_cod_data_source_file jo500148j_si_001.cif
_cod_data_source_block 20130110lt_0m
_cod_depositor_comments
;
The following automatic conversions were performed:

'_symmetry_cell_setting' value 'Orthorhombic' changed to
'orthorhombic' according to
/usr/data/users/saulius/crontab/automatic-downloads/current/ACS/lib/dictionaries/cif_core.dic
dictionary named 'cif_core.dic' version 2.4.2 from 2011-04-26.

Automatic conversion script
Id: cif_fix_values 2281 2013-09-26 08:29:07Z andrius 

The following automatic conversions were performed:

'_exptl_crystal_density_meas' value 'none' was changed to '?' - the
value is perceived as not measured.

Automatic conversion script
Id: cif_fix_values 3008 2015-01-20 13:52:24Z robertas 
;
_cod_original_cell_volume 2034.0(1)
_cod_original_sg_symbol_H-M P2(1)2(1)2(1)
_cod_database_code 4029177

loop_
_symmetry_equiv_pos_as_xyz
'x, y, z'
'x+1/2, -y+1/2, -z'
'-x, y+1/2, -z+1/2'
'-x+1/2, -y, z+1/2'

loop_
_atom_site_label
_atom_site_type_symbol
_atom_site_fract_x
_atom_site_fract_y
_atom_site_fract_z
_atom_site_U_iso_or_equiv
_atom_site_adp_type
_atom_site_occupancy
_atom_site_symmetry_multiplicity
_atom_site_calc_flag
_atom_site_refinement_flags
O1 O -0.1112(4) -0.1760(3) 0.15949(4) 0.0203(6) Uani 1 1 d .
H1A H -0.2369 -0.1242 0.1607 0.030 Uiso 1 1 calc R
C2 C 0.0197(6) -0.0939(5) 0.13726(6) 0.0173(8) Uani 1 1 d .
H2A H 0.1503 -0.1762 0.1337 0.021 Uiso 1 1 calc R
C3 C 0.1218(6) 0.0870(5) 0.14674(6) 0.0167(8) Uani 1 1 d .
H3A H 0.2234 0.1293 0.1309 0.020 Uiso 1 1 calc R
O4 O -0.0532(4) 0.2157(3) 0.14983(4) 0.0180(6) Uani 1 1 d .
C5 C 0.0075(6) 0.4022(4) 0.14465(6) 0.0205(9) Uani 1 1 d .
H5A H 0.0937 0.4473 0.1615 0.025 Uiso 1 1 calc R
H5B H -0.1325 0.4743 0.1432 0.025 Uiso 1 1 calc R
C6 C 0.1462(6) 0.4309(4) 0.11763(6) 0.0188(8) Uani 1 1 d .
C7 C 0.0641(6) 0.3813(4) 0.09057(7) 0.0223(9) Uani 1 1 d .
H7A H -0.0789 0.3242 0.0891 0.027 Uiso 1 1 calc R
C8 C 0.1886(7) 0.4144(5) 0.06568(6) 0.0250(9) Uani 1 1 d .
H8A H 0.1298 0.3818 0.0473 0.030 Uiso 1 1 calc R
C9 C 0.3985(7) 0.4949(4) 0.06779(7) 0.0274(10) Uani 1 1 d .
H9A H 0.4847 0.5169 0.0508 0.033 Uiso 1 1 calc R
C10 C 0.4833(6) 0.5434(4) 0.09457(7) 0.0243(9) Uani 1 1 d .
H10A H 0.6269 0.5996 0.0960 0.029 Uiso 1 1 calc R
C11 C 0.3576(6) 0.5097(4) 0.11927(7) 0.0223(9) Uani 1 1 d .
H11A H 0.4175 0.5412 0.1377 0.027 Uiso 1 1 calc R
P12 P 0.29332(16) 0.06149(13) 0.179260(16) 0.0192(2) Uani 1 1 d .
O13 O 0.4581(4) -0.0865(3) 0.17704(4) 0.0202(6) Uani 1 1 d .
O14 O 0.1341(4) 0.0487(3) 0.20667(4) 0.0205(6) Uani 1 1 d .
C15 C 0.0939(7) -0.1227(4) 0.22125(7) 0.0226(9) Uani 1 1 d .
H15A H 0.2233 -0.1533 0.2339 0.027 Uiso 1 1 calc R
H15B H 0.0747 -0.2201 0.2068 0.027 Uiso 1 1 calc R
C16 C -0.1178(6) -0.1017(5) 0.23902(7) 0.0280(10) Uani 1 1 d .
H16A H -0.1492 -0.2143 0.2493 0.042 Uiso 1 1 calc R
H16B H -0.2448 -0.0728 0.2262 0.042 Uiso 1 1 calc R
H16C H -0.0970 -0.0044 0.2531 0.042 Uiso 1 1 calc R
O17 O 0.3941(4) 0.2567(3) 0.18210(4) 0.0209(6) Uani 1 1 d .
C18 C 0.5675(7) 0.2945(5) 0.20376(6) 0.0228(9) Uani 1 1 d .
H18A H 0.7123 0.2383 0.1980 0.027 Uiso 1 1 calc R
H18B H 0.5220 0.2447 0.2228 0.027 Uiso 1 1 calc R
C19 C 0.5946(7) 0.4952(4) 0.20584(7) 0.0275(10) Uani 1 1 d .
H19A H 0.7104 0.5237 0.2203 0.041 Uiso 1 1 calc R
H19B H 0.4508 0.5495 0.2116 0.041 Uiso 1 1 calc R
H19C H 0.6404 0.5431 0.1870 0.041 Uiso 1 1 calc R
C20 C -0.1040(6) -0.0771(4) 0.10859(6) 0.0169(8) Uani 1 1 d .
C21 C -0.3148(6) 0.0056(4) 0.10664(6) 0.0199(8) Uani 1 1 d .
H21A H -0.3853 0.0510 0.1236 0.024 Uiso 1 1 calc R
C22 C -0.4221(6) 0.0218(4) 0.08010(6) 0.0205(9) Uani 1 1 d .
H22A H -0.5655 0.0786 0.0790 0.025 Uiso 1 1 calc R
C23 C -0.3210(6) -0.0447(5) 0.05508(6) 0.0182(8) Uani 1 1 d .
C24 C -0.1114(6) -0.1267(4) 0.05717(6) 0.0209(9) Uani 1 1 d .
H24A H -0.0404 -0.1722 0.0403 0.025 Uiso 1 1 calc R
C25 C -0.0044(6) -0.1429(4) 0.08378(6) 0.0189(8) Uani 1 1 d .
H25A H 0.1389 -0.2000 0.0849 0.023 Uiso 1 1 calc R
C26 C -0.4292(7) -0.0298(5) 0.02613(7) 0.0213(9) Uani 1 1 d .
O27 O -0.3397(4) -0.0741(4) 0.00372(4) 0.0355(7) Uani 1 1 d .
O28 O -0.6379(4) 0.0367(3) 0.02760(4) 0.0258(6) Uani 1 1 d .
C29 C -0.7581(6) 0.0499(5) 0.00031(6) 0.0286(10) Uani 1 1 d .
H29A H -0.9080 0.1016 0.0037 0.043 Uiso 1 1 calc R
H29B H -0.7740 -0.0702 -0.0082 0.043 Uiso 1 1 calc R
H29C H -0.6733 0.1273 -0.0130 0.043 Uiso 1 1 calc R

loop_
_atom_site_aniso_label
_atom_site_aniso_U_11
_atom_site_aniso_U_22
_atom_site_aniso_U_33
_atom_site_aniso_U_23
_atom_site_aniso_U_13
_atom_site_aniso_U_12
O1 0.0205(16) 0.0176(14) 0.0227(12) 0.0034(10) 0.0023(11) 0.0009(12)
C2 0.016(2) 0.017(2) 0.0190(15) 0.0035(15) 0.0020(14) -0.0046(18)
C3 0.018(2) 0.0116(19) 0.0208(15) 0.0017(15) 0.0049(14) 0.0045(18)
O4 0.0195(16) 0.0130(14) 0.0216(11) 0.0026(10) 0.0021(10) 0.0020(12)
C5 0.030(2) 0.009(2) 0.0221(17) 0.0030(15) 0.0006(15) -0.0003(18)
C6 0.024(2) 0.0105(18) 0.0216(16) 0.0010(15) 0.0015(14) 0.0021(19)
C7 0.026(2) 0.014(2) 0.0270(17) 0.0008(15) -0.0002(16) 0.0022(18)
C8 0.036(3) 0.018(2) 0.0204(16) 0.0009(16) 0.0013(17) 0.004(2)
C9 0.037(3) 0.017(2) 0.0280(18) 0.0040(16) 0.0133(18) 0.006(2)
C10 0.021(2) 0.013(2) 0.0387(19) 0.0030(17) 0.0036(17) 0.0017(18)
C11 0.027(3) 0.017(2) 0.0226(17) 0.0002(15) -0.0022(16) 0.0019(18)
P12 0.0223(6) 0.0173(5) 0.0179(4) 0.0016(4) -0.0003(4) -0.0003(5)
O13 0.0204(14) 0.0155(13) 0.0248(11) 0.0031(11) 0.0000(11) 0.0033(12)
O14 0.0266(16) 0.0185(14) 0.0164(10) 0.0027(10) 0.0053(9) -0.0015(13)
C15 0.035(3) 0.012(2) 0.0202(16) 0.0044(15) 0.0011(16) 0.0029(19)
C16 0.032(3) 0.022(2) 0.0296(18) 0.0067(17) 0.0077(17) -0.001(2)
O17 0.0280(16) 0.0136(14) 0.0210(11) 0.0032(10) -0.0049(11) -0.0077(12)
C18 0.025(2) 0.026(2) 0.0176(16) -0.0012(15) -0.0059(16) -0.0028(19)
C19 0.035(3) 0.021(2) 0.0272(18) -0.0022(16) -0.0043(17) -0.0058(19)
C20 0.025(2) 0.0080(18) 0.0174(15) -0.0025(14) -0.0006(15) -0.0018(19)
C21 0.020(2) 0.017(2) 0.0226(16) -0.0019(14) 0.0026(16) 0.0025(18)
C22 0.022(2) 0.015(2) 0.0249(16) 0.0011(15) -0.0004(16) -0.0012(18)
C23 0.019(2) 0.018(2) 0.0181(15) 0.0023(15) -0.0003(15) 0.0015(19)
C24 0.027(2) 0.020(2) 0.0159(16) 0.0004(14) 0.0021(15) 0.0019(19)
C25 0.018(2) 0.013(2) 0.0261(18) 0.0006(15) 0.0020(16) 0.0015(17)
C26 0.026(3) 0.013(2) 0.0251(18) 0.0022(16) -0.0005(16) -0.0014(19)
O27 0.0352(18) 0.0520(18) 0.0192(11) 0.0008(12) 0.0003(11) 0.0098(17)
O28 0.0234(17) 0.0340(16) 0.0199(11) -0.0009(11) -0.0076(10) 0.0056(14)
C29 0.031(3) 0.033(2) 0.0222(17) 0.0039(17) -0.0084(16) 0.007(2)

loop_
_atom_type_symbol
_atom_type_description
_atom_type_scat_dispersion_real
_atom_type_scat_dispersion_imag
_atom_type_scat_source
C C 0.0033 0.0016 'International Tables Vol C Tables 4.2.6.8 and 6.1.1.4'
H H 0.0000 0.0000 'International Tables Vol C Tables 4.2.6.8 and 6.1.1.4'
O O 0.0106 0.0060 'International Tables Vol C Tables 4.2.6.8 and 6.1.1.4'
P P 0.1023 0.0942 'International Tables Vol C Tables 4.2.6.8 and 6.1.1.4'

loop_
_geom_angle_atom_site_label_1
_geom_angle_atom_site_label_2
_geom_angle_atom_site_label_3
_geom_angle
C2 O1 H1A 109.5
O1 C2 C20 113.7(3)
O1 C2 C3 112.5(2)
C20 C2 C3 111.5(3)
O1 C2 H2A 106.2
C20 C2 H2A 106.2
C3 C2 H2A 106.2
O4 C3 C2 109.4(3)
O4 C3 P12 113.25(19)
C2 C3 P12 111.3(2)
O4 C3 H3A 107.6
C2 C3 H3A 107.6
P12 C3 H3A 107.6
C3 O4 C5 116.5(3)
O4 C5 C6 114.0(3)
O4 C5 H5A 108.8
C6 C5 H5A 108.8
O4 C5 H5B 108.8
C6 C5 H5B 108.8
H5A C5 H5B 107.7
C11 C6 C7 118.5(3)
C11 C6 C5 120.4(3)
C7 C6 C5 121.1(3)
C8 C7 C6 120.8(3)
C8 C7 H7A 119.6
C6 C7 H7A 119.6
C9 C8 C7 119.7(3)
C9 C8 H8A 120.1
C7 C8 H8A 120.1
C10 C9 C8 120.1(3)
C10 C9 H9A 119.9
C8 C9 H9A 119.9
C9 C10 C11 119.7(4)
C9 C10 H10A 120.2
C11 C10 H10A 120.2
C6 C11 C10 121.2(3)
C6 C11 H11A 119.4
C10 C11 H11A 119.4
O13 P12 O17 116.26(13)
O13 P12 O14 113.91(12)
O17 P12 O14 102.40(12)
O13 P12 C3 112.91(14)
O17 P12 C3 100.60(14)
O14 P12 C3 109.50(14)
C15 O14 P12 121.3(2)
O14 C15 C16 107.3(3)
O14 C15 H15A 110.3
C16 C15 H15A 110.3
O14 C15 H15B 110.3
C16 C15 H15B 110.3
H15A C15 H15B 108.5
C15 C16 H16A 109.5
C15 C16 H16B 109.5
H16A C16 H16B 109.5
C15 C16 H16C 109.5
H16A C16 H16C 109.5
H16B C16 H16C 109.5
C18 O17 P12 120.05(19)
O17 C18 C19 108.0(3)
O17 C18 H18A 110.1
C19 C18 H18A 110.1
O17 C18 H18B 110.1
C19 C18 H18B 110.1
H18A C18 H18B 108.4
C18 C19 H19A 109.5
C18 C19 H19B 109.5
H19A C19 H19B 109.5
C18 C19 H19C 109.5
H19A C19 H19C 109.5
H19B C19 H19C 109.5
C25 C20 C21 119.1(3)
C25 C20 C2 119.3(3)
C21 C20 C2 121.6(3)
C22 C21 C20 120.4(3)
C22 C21 H21A 119.8
C20 C21 H21A 119.8
C21 C22 C23 120.4(3)
C21 C22 H22A 119.8
C23 C22 H22A 119.8
C24 C23 C22 118.9(3)
C24 C23 C26 118.8(3)
C22 C23 C26 122.3(3)
C23 C24 C25 120.6(3)
C23 C24 H24A 119.7
C25 C24 H24A 119.7
C20 C25 C24 120.6(3)
C20 C25 H25A 119.7
C24 C25 H25A 119.7
O27 C26 O28 123.5(3)
O27 C26 C23 124.1(4)
O28 C26 C23 112.4(3)
C26 O28 C29 115.8(3)
O28 C29 H29A 109.5
O28 C29 H29B 109.5
H29A C29 H29B 109.5
O28 C29 H29C 109.5
H29A C29 H29C 109.5
H29B C29 H29C 109.5

loop_
_geom_bond_atom_site_label_1
_geom_bond_atom_site_label_2
_geom_bond_distance
O1 C2 1.425(3)
O1 H1A 0.8400
C2 C20 1.519(4)
C2 C3 1.538(4)
C2 H2A 1.0000
C3 O4 1.417(4)
C3 P12 1.824(3)
C3 H3A 1.0000
O4 C5 1.452(4)
C5 C6 1.509(4)
C5 H5A 0.9900
C5 H5B 0.9900
C6 C11 1.384(5)
C6 C7 1.391(4)
C7 C8 1.387(4)
C7 H7A 0.9500
C8 C9 1.384(5)
C8 H8A 0.9500
C9 C10 1.383(4)
C9 H9A 0.9500
C10 C11 1.385(4)
C10 H10A 0.9500
C11 H11A 0.9500
P12 O13 1.474(2)
P12 O17 1.575(2)
P12 O14 1.582(2)
O14 C15 1.461(4)
C15 C16 1.507(5)
C15 H15A 0.9900
C15 H15B 0.9900
C16 H16A 0.9800
C16 H16B 0.9800
C16 H16C 0.9800
O17 C18 1.461(4)
C18 C19 1.503(5)
C18 H18A 0.9900
C18 H18B 0.9900
C19 H19A 0.9800
C19 H19B 0.9800
C19 H19C 0.9800
C20 C25 1.379(4)
C20 C21 1.394(5)
C21 C22 1.386(4)
C21 H21A 0.9500
C22 C23 1.393(4)
C22 H22A 0.9500
C23 C24 1.386(4)
C23 C26 1.488(4)
C24 C25 1.388(4)
C24 H24A 0.9500
C25 H25A 0.9500
C26 O27 1.209(4)
C26 O28 1.333(4)
O28 C29 1.451(3)
C29 H29A 0.9800
C29 H29B 0.9800
C29 H29C 0.9800

loop_
_geom_hbond_atom_site_label_D
_geom_hbond_atom_site_label_H
_geom_hbond_atom_site_label_A
_geom_hbond_distance_DH
_geom_hbond_distance_HA
_geom_hbond_distance_DA
_geom_hbond_angle_DHA
_geom_hbond_site_symmetry_A
O1 H1A O13 0.84 1.98 2.758(3) 154.1 1_455

loop_
_geom_torsion_atom_site_label_1
_geom_torsion_atom_site_label_2
_geom_torsion_atom_site_label_3
_geom_torsion_atom_site_label_4
_geom_torsion
O1 C2 C3 O4 -69.3(3)
C20 C2 C3 O4 59.8(3)
O1 C2 C3 P12 56.6(3)
C20 C2 C3 P12 -174.4(2)
C2 C3 O4 C5 -150.8(2)
P12 C3 O4 C5 84.5(3)
C3 O4 C5 C6 46.1(4)
O4 C5 C6 C11 -121.6(3)
O4 C5 C6 C7 59.2(4)
C11 C6 C7 C8 -1.7(5)
C5 C6 C7 C8 177.5(3)
C6 C7 C8 C9 1.1(5)
C7 C8 C9 C10 -0.5(5)
C8 C9 C10 C11 0.5(5)
C7 C6 C11 C10 1.7(5)
C5 C6 C11 C10 -177.4(3)
C9 C10 C11 C6 -1.2(5)
O4 C3 P12 O13 173.5(2)
C2 C3 P12 O13 49.9(3)
O4 C3 P12 O17 -61.9(2)
C2 C3 P12 O17 174.5(2)
O4 C3 P12 O14 45.5(3)
C2 C3 P12 O14 -78.2(2)
O13 P12 O14 C15 -22.7(3)
O17 P12 O14 C15 -149.0(2)
C3 P12 O14 C15 104.9(3)
P12 O14 C15 C16 -161.1(2)
O13 P12 O17 C18 -50.3(3)
O14 P12 O17 C18 74.5(2)
C3 P12 O17 C18 -172.6(2)
P12 O17 C18 C19 -168.0(2)
O1 C2 C20 C25 -127.3(3)
C3 C2 C20 C25 104.3(3)
O1 C2 C20 C21 53.6(4)
C3 C2 C20 C21 -74.8(4)
C25 C20 C21 C22 -0.2(5)
C2 C20 C21 C22 178.9(3)
C20 C21 C22 C23 0.2(5)
C21 C22 C23 C24 -0.2(5)
C21 C22 C23 C26 -179.8(3)
C22 C23 C24 C25 0.2(5)
C26 C23 C24 C25 179.9(3)
C21 C20 C25 C24 0.3(5)
C2 C20 C25 C24 -178.8(3)
C23 C24 C25 C20 -0.3(5)
C24 C23 C26 O27 -5.2(5)
C22 C23 C26 O27 174.4(3)
C24 C23 C26 O28 174.3(3)
C22 C23 C26 O28 -6.1(4)
O27 C26 O28 C29 1.4(5)
C23 C26 O28 C29 -178.0(3)
